data_4318413
loop_
_publ_author_name
'Renata Dreos'
'Alessandro Felluga'
'Giorgio Nardin'
'Lucio Randaccio'
'Mauro Sandri'
'Giovanni Tauzher'

_publ_section_title
;
 New Alkyl-Cobalt(III) Complexes Containing Chiral Centers in the
 Chelating System
;
_journal_name_full 'Inorganic Chemistry'
_journal_page_first 4548
_journal_page_last 4554
_journal_paper_doi 10.1021/ic025534a
_journal_volume 41
_journal_year 2002
_chemical_formula_sum 'C23 H34 Cl Co N6 O6'
_chemical_formula_weight 584.94
_chemical_name_systematic
;
 ?
;
_space_group_IT_number 19
_symmetry_cell_setting orthorhombic
_symmetry_space_group_name_Hall 'P 2ac 2ab'
_symmetry_space_group_name_H-M 'P 21 21 21'
_atom_sites_solution_hydrogens geom
_atom_sites_solution_primary direct
_atom_sites_solution_secondary difmap
_audit_creation_method SHELXL-97
_cell_angle_alpha 90.00
_cell_angle_beta 90.00
_cell_angle_gamma 90.00
_cell_formula_units_Z 4
_cell_length_a 11.430(4)
_cell_length_b 11.710(4)
_cell_length_c 19.882(6)
_cell_measurement_temperature 150(2)
_cell_volume 2661.1(15)
_computing_structure_refinement 'SHELXL-97 (Sheldrick, 1997)'
_diffrn_ambient_temperature 150(2)
_diffrn_measured_fraction_theta_full 0.991
_diffrn_measured_fraction_theta_max 0.991
_diffrn_radiation_monochromator graphite
_diffrn_radiation_source 'fine-focus sealed tube'
_diffrn_radiation_type MoK\a
_diffrn_radiation_wavelength 0.71073
_diffrn_reflns_av_R_equivalents 0.0000
_diffrn_reflns_av_sigmaI/netI 0.0484
_diffrn_reflns_limit_h_max 14
_diffrn_reflns_limit_h_min 0
_diffrn_reflns_limit_k_max 15
_diffrn_reflns_limit_k_min 0
_diffrn_reflns_limit_l_max 25
_diffrn_reflns_limit_l_min 0
_diffrn_reflns_number 3454
_diffrn_reflns_theta_full 27.67
_diffrn_reflns_theta_max 27.67
_diffrn_reflns_theta_min 2.02
_exptl_absorpt_coefficient_mu 0.795
_exptl_crystal_density_diffrn 1.460
_exptl_crystal_density_method 'not measured'
_exptl_crystal_F_000 1224
_refine_diff_density_max 1.175
_refine_diff_density_min -0.681
_refine_diff_density_rms 0.219
_refine_ls_abs_structure_details 'Flack H D (1983), Acta Cryst. A39, 876-881'
_refine_ls_abs_structure_Flack 0.37(4)
_refine_ls_extinction_coef 0.059(6)
_refine_ls_extinction_expression Fc^*^=kFc[1+0.001xFc^2^\l^3^/sin(2\q)]^-1/4^
_refine_ls_extinction_method SHELXL
_refine_ls_goodness_of_fit_ref 1.035
_refine_ls_hydrogen_treatment mixed
_refine_ls_matrix_type full
_refine_ls_number_parameters 341
_refine_ls_number_reflns 3454
_refine_ls_number_restraints 0
_refine_ls_restrained_S_all 1.035
_refine_ls_R_factor_all 0.0950
_refine_ls_R_factor_gt 0.0757
_refine_ls_shift/su_max 0.081
_refine_ls_shift/su_mean 0.010
_refine_ls_structure_factor_coef Fsqd
_refine_ls_weighting_details 'calc w=1/[\s^2^(Fo^2^)+(0.1625P)^2^+0.0000P] where P=(Fo^2^+2Fc^2^)/3'
_refine_ls_weighting_scheme calc
_refine_ls_wR_factor_gt 0.1907
_refine_ls_wR_factor_ref 0.2170
_reflns_number_gt 2683
_reflns_number_total 3454
_reflns_threshold_expression >2sigma(I)
_cod_data_source_file ic025534a_s1_4.cif
_cod_data_source_block isoprlc(6'b)
_cod_depositor_comments
;
The following automatic conversions were performed:

'_symmetry_cell_setting' tag value 'ortorhombic' was replaced with
'orthorhombic' value as specified in the replacement file
'/home/robertas/cod-tools/perl-scripts/inputs/replacement_values.lst'.

Automatic conversion script
Id: cif_fix_values 3143 2015-03-26 13:38:13Z robertas 
;
_cod_original_cell_volume 2661.1(10)
_cod_database_code 4318413

loop_
_symmetry_equiv_pos_as_xyz
'x, y, z'
'-x+1/2, -y, z+1/2'
'x+1/2, -y+1/2, -z'
'-x, y+1/2, -z+1/2'

loop_
_atom_site_label
_atom_site_type_symbol
_atom_site_fract_x
_atom_site_fract_y
_atom_site_fract_z
_atom_site_U_iso_or_equiv
_atom_site_adp_type
_atom_site_occupancy
_atom_site_symmetry_multiplicity
_atom_site_calc_flag
_atom_site_refinement_flags
_atom_site_disorder_assembly
_atom_site_disorder_group
C1 C 0.6911(7) 0.2503(7) 0.5823(5) 0.0642(19) Uani 1 1 d . . .
H1 H 0.6920 0.2719 0.5373 0.077 Uiso 1 1 calc R . .
C2 C 0.7221(10) 0.3290(8) 0.6301(6) 0.081(3) Uani 1 1 d . . .
H2 H 0.7449 0.4024 0.6180 0.097 Uiso 1 1 calc R . .
C3 C 0.7187(11) 0.2960(9) 0.6967(6) 0.087(3) Uani 1 1 d . . .
H3 H 0.7362 0.3486 0.7303 0.104 Uiso 1 1 calc R . .
C4 C 0.6903(9) 0.1891(9) 0.7131(5) 0.074(2) Uani 1 1 d . . .
H4 H 0.6914 0.1666 0.7580 0.089 Uiso 1 1 calc R . .
C5 C 0.6586(7) 0.1101(7) 0.6630(4) 0.0582(17) Uani 1 1 d . . .
C6 C 0.6274(7) -0.0118(6) 0.6775(3) 0.0558(15) Uani 1 1 d . . .
H6A H 0.6979 -0.0554 0.6865 0.067 Uiso 1 1 calc R . .
H6B H 0.5780 -0.0156 0.7171 0.067 Uiso 1 1 calc R . .
C7 C 0.3746(8) -0.1679(8) 0.6279(5) 0.075(2) Uani 1 1 d . . .
H7A H 0.2922 -0.1595 0.6359 0.113 Uiso 1 1 calc R . .
H7B H 0.4080 -0.2161 0.6619 0.113 Uiso 1 1 calc R . .
H7C H 0.3866 -0.2019 0.5845 0.113 Uiso 1 1 calc R . .
C8 C 0.4324(7) -0.0524(7) 0.6299(4) 0.0620(18) Uani 1 1 d . . .
H8 H 0.4203 -0.0210 0.6751 0.074 Uiso 1 1 calc R . .
C9 C 0.3823(7) 0.0309(8) 0.5809(4) 0.0673(19) Uani 1 1 d . . .
C10 C 0.2564(9) 0.0619(12) 0.5856(8) 0.103(4) Uani 1 1 d . . .
H10A H 0.2461 0.1400 0.5723 0.154 Uiso 1 1 calc R . .
H10B H 0.2301 0.0523 0.6311 0.154 Uiso 1 1 calc R . .
H10C H 0.2116 0.0132 0.5565 0.154 Uiso 1 1 calc R . .
C11 C 0.9962(8) 0.1060(10) 0.6715(5) 0.080(3) Uani 1 1 d . . .
H11 H 1.0216 0.1808 0.6658 0.095 Uiso 1 1 calc R . .
C12 C 1.0188(10) 0.0487(12) 0.7322(6) 0.091(3) Uani 1 1 d . . .
H12 H 1.0594 0.0855 0.7665 0.109 Uiso 1 1 calc R . .
C13 C 0.9814(12) -0.0604(12) 0.7407(6) 0.094(3) Uani 1 1 d . . .
H13 H 0.9968 -0.0995 0.7805 0.113 Uiso 1 1 calc R . .
C14 C 0.9213(9) -0.1112(8) 0.6901(5) 0.074(2) Uani 1 1 d . . .
H14 H 0.8931 -0.1851 0.6956 0.089 Uiso 1 1 calc R . .
C15 C 0.9016(7) -0.0535(7) 0.6305(4) 0.0618(17) Uani 1 1 d . . .
C16 C 0.8346(7) -0.1121(7) 0.5750(4) 0.0570(16) Uani 1 1 d . . .
H16A H 0.8885 -0.1594 0.5496 0.068 Uiso 1 1 calc R . .
H16B H 0.7769 -0.1623 0.5952 0.068 Uiso 1 1 calc R . .
C17 C 0.9627(8) -0.0066(9) 0.4654(5) 0.076(2) Uani 1 1 d . . .
H17A H 0.9889 -0.0749 0.4875 0.114 Uiso 1 1 calc R . .
H17B H 1.0063 0.0575 0.4820 0.114 Uiso 1 1 calc R . .
H17C H 0.9747 -0.0137 0.4178 0.114 Uiso 1 1 calc R . .
C18 C 0.8345(7) 0.0111(7) 0.4795(4) 0.0621(17) Uani 1 1 d . . .
C19 C 0.7688(9) 0.0844(8) 0.4355(4) 0.066(2) Uani 1 1 d . . .
C20 C 0.8165(11) 0.1400(11) 0.3735(5) 0.086(3) Uani 1 1 d . . .
H20A H 0.7565 0.1855 0.3529 0.130 Uiso 1 1 calc R . .
H20B H 0.8420 0.0823 0.3425 0.130 Uiso 1 1 calc R . .
H20C H 0.8814 0.1879 0.3854 0.130 Uiso 1 1 calc R . .
C1AX C 0.5557(9) -0.1188(7) 0.4746(4) 0.069(2) Uani 1 1 d . . .
H1AX H 0.5038 -0.1600 0.5054 0.083 Uiso 1 1 calc R . .
C2AX C 0.6420(13) -0.2047(15) 0.4577(12) 0.184(10) Uani 1 1 d . . .
H2A1 H 0.6040 -0.2687 0.4370 0.275 Uiso 1 1 calc R . .
H2A2 H 0.6811 -0.2294 0.4979 0.275 Uiso 1 1 calc R . .
H2A3 H 0.6982 -0.1729 0.4271 0.275 Uiso 1 1 calc R . .
C3AX C 0.476(2) -0.0847(13) 0.4200(8) 0.157(9) Uani 1 1 d . . .
H3A1 H 0.5202 -0.0613 0.3815 0.235 Uiso 1 1 calc R . .
H3A2 H 0.4276 -0.0223 0.4350 0.235 Uiso 1 1 calc R . .
H3A3 H 0.4266 -0.1482 0.4081 0.235 Uiso 1 1 calc R . .
N1 N 0.6596(6) 0.1432(5) 0.5982(3) 0.0558(14) Uani 1 1 d . . .
N2 N 0.5646(5) -0.0617(5) 0.6187(3) 0.0536(13) Uani 1 1 d . . .
H2A H 0.5836 -0.1370 0.6158 0.064 Uiso 1 1 calc R . .
N3 N 0.4546(6) 0.0701(6) 0.5366(4) 0.0613(15) Uani 1 1 d . . .
N4 N 0.6595(7) 0.0965(6) 0.4559(3) 0.0607(15) Uani 1 1 d . . .
N5 N 0.7748(5) -0.0353(5) 0.5284(3) 0.0532(12) Uani 1 1 d . . .
N6 N 0.9378(6) 0.0530(7) 0.6215(4) 0.0641(16) Uani 1 1 d . . .
O1 O 0.4108(6) 0.1497(6) 0.4934(4) 0.0800(18) Uani 1 1 d . . .
H1A H 0.4620 0.1691 0.4668 0.120 Uiso 1 1 calc . . .
O2 O 0.5901(6) 0.1673(5) 0.4226(3) 0.0725(16) Uani 1 1 d . . .
O3 O 0.7317(11) -0.4024(13) 0.7219(12) 0.225(10) Uani 1 1 d . . .
O4 O 0.5395(8) -0.4332(9) 0.6953(4) 0.109(3) Uani 1 1 d . . .
O5 O 0.6466(11) -0.3147(8) 0.6287(5) 0.122(3) Uani 1 1 d . . .
O6 O 0.6040(12) -0.2608(8) 0.7343(6) 0.144(4) Uani 1 1 d . . .
Co Co 0.61362(8) 0.01537(8) 0.53305(5) 0.0513(3) Uani 1 1 d . . .
Cl Cl 0.63622(14) -0.35408(13) 0.69653(9) 0.0528(4) Uani 1 1 d . . .

loop_
_atom_site_aniso_label
_atom_site_aniso_U_11
_atom_site_aniso_U_22
_atom_site_aniso_U_33
_atom_site_aniso_U_23
_atom_site_aniso_U_13
_atom_site_aniso_U_12
C1 0.063(4) 0.057(4) 0.073(5) 0.001(4) 0.008(4) -0.008(3)
C2 0.089(6) 0.063(5) 0.091(6) -0.016(5) 0.037(5) -0.016(4)
C3 0.110(8) 0.075(6) 0.074(6) -0.023(5) 0.015(6) -0.027(5)
C4 0.086(6) 0.083(5) 0.055(4) -0.018(4) 0.005(4) -0.014(5)
C5 0.054(4) 0.065(4) 0.056(4) -0.002(3) 0.013(3) -0.006(3)
C6 0.058(4) 0.066(4) 0.043(3) 0.001(3) 0.004(3) -0.001(3)
C7 0.058(4) 0.090(6) 0.078(5) 0.022(5) 0.000(4) -0.012(4)
C8 0.049(4) 0.074(5) 0.063(4) 0.007(4) 0.005(3) 0.001(3)
C9 0.044(3) 0.082(5) 0.077(5) 0.010(4) -0.002(3) -0.001(4)
C10 0.054(5) 0.112(8) 0.143(11) 0.037(8) 0.013(6) 0.018(5)
C11 0.066(5) 0.103(7) 0.069(6) -0.009(5) 0.004(4) -0.022(5)
C12 0.072(6) 0.135(10) 0.067(6) -0.011(6) -0.013(5) -0.014(6)
C13 0.096(8) 0.121(9) 0.067(6) 0.024(6) -0.019(5) 0.003(7)
C14 0.078(5) 0.077(5) 0.068(5) 0.006(4) -0.011(4) 0.002(4)
C15 0.056(4) 0.073(4) 0.056(4) 0.006(3) -0.001(3) 0.005(3)
C16 0.052(4) 0.064(4) 0.055(4) -0.003(3) 0.005(3) 0.008(3)
C17 0.064(4) 0.095(6) 0.069(5) -0.004(5) 0.017(4) 0.002(4)
C18 0.066(4) 0.069(4) 0.052(4) -0.005(3) 0.006(3) 0.000(3)
C19 0.078(5) 0.071(5) 0.049(4) -0.001(4) 0.010(4) -0.001(4)
C20 0.097(7) 0.108(7) 0.054(5) 0.017(5) 0.023(5) 0.007(6)
C1AX 0.083(5) 0.064(4) 0.059(4) -0.003(3) -0.017(4) -0.010(4)
C2AX 0.098(9) 0.153(13) 0.30(2) -0.163(16) -0.039(13) 0.019(9)
C3AX 0.26(2) 0.098(9) 0.116(11) -0.001(8) -0.109(14) -0.017(12)
N1 0.058(3) 0.055(3) 0.054(3) 0.003(3) 0.009(3) -0.002(3)
N2 0.050(3) 0.059(3) 0.052(3) 0.003(2) 0.000(2) 0.001(2)
N3 0.058(3) 0.062(3) 0.064(4) 0.014(3) -0.008(3) 0.001(3)
N4 0.072(4) 0.061(3) 0.049(3) 0.004(3) 0.002(3) 0.001(3)
N5 0.056(3) 0.064(3) 0.040(3) -0.006(3) 0.006(2) 0.002(2)
N6 0.059(4) 0.075(4) 0.058(4) 0.000(3) 0.005(3) -0.003(3)
O1 0.067(3) 0.081(4) 0.093(4) 0.034(3) -0.009(3) 0.009(3)
O2 0.079(4) 0.075(3) 0.063(3) 0.020(3) 0.003(3) 0.006(3)
O3 0.107(8) 0.163(11) 0.40(3) 0.062(15) -0.090(14) 0.038(8)
O4 0.119(6) 0.127(6) 0.083(5) -0.013(5) 0.010(5) -0.054(6)
O5 0.155(9) 0.094(5) 0.116(7) 0.008(5) 0.032(7) -0.022(6)
O6 0.172(11) 0.102(6) 0.160(9) -0.047(7) -0.037(9) 0.029(7)
Co 0.0514(5) 0.0573(5) 0.0453(5) 0.0040(4) -0.0014(4) -0.0007(4)
Cl 0.0545(9) 0.0488(7) 0.0552(9) 0.0021(6) -0.0027(7) 0.0006(6)

loop_
_atom_type_symbol
_atom_type_description
_atom_type_scat_dispersion_real
_atom_type_scat_dispersion_imag
_atom_type_scat_source
C C 0.0033 0.0016 'International Tables Vol C Tables 4.2.6.8 and 6.1.1.4'
N N 0.0061 0.0033 'International Tables Vol C Tables 4.2.6.8 and 6.1.1.4'
O O 0.0106 0.0060 'International Tables Vol C Tables 4.2.6.8 and 6.1.1.4'
Co Co 0.3494 0.9721 'International Tables Vol C Tables 4.2.6.8 and 6.1.1.4'
Cl Cl 0.1484 0.1585 'International Tables Vol C Tables 4.2.6.8 and 6.1.1.4'
H H 0.0000 0.0000 'International Tables Vol C Tables 4.2.6.8 and 6.1.1.4'

loop_
_geom_angle_atom_site_label_1
_geom_angle_atom_site_label_2
_geom_angle_atom_site_label_3
_geom_angle
_geom_angle_site_symmetry_1
_geom_angle_site_symmetry_3
_geom_angle_publ_flag
N1 C1 C2 122.3(9) . . ?
C1 C2 C3 118.0(9) . . ?
C4 C3 C2 120.2(9) . . ?
C3 C4 C5 120.5(9) . . ?
N1 C5 C4 119.2(8) . . ?
N1 C5 C6 117.4(7) . . ?
C4 C5 C6 123.4(8) . . ?
N2 C6 C5 109.7(6) . . ?
C9 C8 C7 113.6(7) . . ?
C9 C8 N2 109.3(6) . . ?
C7 C8 N2 111.4(7) . . ?
N3 C9 C10 125.1(9) . . ?
N3 C9 C8 115.5(7) . . ?
C10 C9 C8 119.3(8) . . ?
N6 C11 C12 120.4(10) . . ?
C13 C12 C11 119.9(10) . . ?
C14 C13 C12 118.7(10) . . ?
C13 C14 C15 120.3(10) . . ?
N6 C15 C14 121.6(8) . . ?
N6 C15 C16 119.2(7) . . ?
C14 C15 C16 119.2(8) . . ?
N5 C16 C15 114.9(7) . . ?
N5 C18 C19 115.3(7) . . ?
N5 C18 C17 126.1(8) . . ?
C19 C18 C17 118.5(8) . . ?
N4 C19 C18 111.8(7) . . ?
N4 C19 C20 123.4(9) . . ?
C18 C19 C20 124.8(9) . . ?
C2AX C1AX C3AX 116.2(14) . . ?
C2AX C1AX Co 116.2(7) . . ?
C3AX C1AX Co 114.0(8) . . ?
C1 N1 C5 119.7(7) . . ?
C1 N1 Co 127.1(6) . . ?
C5 N1 Co 113.1(5) . . ?
C6 N2 C8 109.5(6) . . ?
C6 N2 Co 110.8(4) . . ?
C8 N2 Co 111.5(5) . . ?
C9 N3 O1 116.0(7) . . ?
C9 N3 Co 120.7(5) . . ?
O1 N3 Co 123.4(5) . . ?
C19 N4 O2 118.7(7) . . ?
C19 N4 Co 117.5(6) . . ?
O2 N4 Co 123.8(5) . . ?
C18 N5 C16 118.9(6) . . ?
C18 N5 Co 113.9(5) . . ?
C16 N5 Co 127.0(5) . . ?
C15 N6 C11 119.1(8) . . ?
N4 Co N3 97.2(3) . . ?
N4 Co N5 81.4(3) . . ?
N3 Co N5 178.3(3) . . ?
N4 Co N2 176.3(3) . . ?
N3 Co N2 81.7(3) . . ?
N5 Co N2 99.7(3) . . ?
N4 Co N1 94.3(3) . . ?
N3 Co N1 88.6(3) . . ?
N5 Co N1 90.6(3) . . ?
N2 Co N1 82.2(2) . . ?
N4 Co C1AX 90.8(3) . . ?
N3 Co C1AX 88.4(4) . . ?
N5 Co C1AX 92.6(3) . . ?
N2 Co C1AX 92.6(3) . . ?
N1 Co C1AX 174.3(3) . . ?
O3 Cl O6 110.6(11) . . ?
O3 Cl O5 115.3(12) . . ?
O6 Cl O5 106.3(7) . . ?
O3 Cl O4 111.2(8) . . ?
O6 Cl O4 108.3(7) . . ?
O5 Cl O4 104.8(6) . . ?

loop_
_geom_bond_atom_site_label_1
_geom_bond_atom_site_label_2
_geom_bond_distance
_geom_bond_site_symmetry_2
_geom_bond_publ_flag
C1 N1 1.343(10) . ?
C1 C2 1.370(13) . ?
C2 C3 1.381(16) . ?
C3 C4 1.334(14) . ?
C4 C5 1.406(11) . ?
C5 N1 1.347(10) . ?
C5 C6 1.500(11) . ?
C6 N2 1.491(9) . ?
C7 C8 1.507(12) . ?
C8 C9 1.493(12) . ?
C8 N2 1.531(10) . ?
C9 N3 1.292(11) . ?
C9 C10 1.486(12) . ?
C11 N6 1.349(12) . ?
C11 C12 1.404(16) . ?
C12 C13 1.358(19) . ?
C13 C14 1.355(16) . ?
C14 C15 1.383(12) . ?
C15 N6 1.326(11) . ?
C15 C16 1.508(11) . ?
C16 N5 1.462(10) . ?
C17 C18 1.507(12) . ?
C18 N5 1.305(10) . ?
C18 C19 1.438(12) . ?
C19 N4 1.320(12) . ?
C19 C20 1.497(11) . ?
C1AX C2AX 1.448(17) . ?
C1AX C3AX 1.476(16) . ?
C1AX Co 2.063(8) . ?
N1 Co 2.047(7) . ?
N2 Co 2.008(6) . ?
N3 O1 1.364(8) . ?
N3 Co 1.929(7) . ?
N4 O2 1.325(9) . ?
N4 Co 1.879(6) . ?
N5 Co 1.938(6) . ?
O3 Cl 1.328(11) . ?
O4 Cl 1.443(8) . ?
O5 Cl 1.430(10) . ?
O6 Cl 1.376(10) . ?

loop_
_geom_torsion_atom_site_label_1
_geom_torsion_atom_site_label_2
_geom_torsion_atom_site_label_3
_geom_torsion_atom_site_label_4
_geom_torsion
_geom_torsion_site_symmetry_1
_geom_torsion_site_symmetry_2
_geom_torsion_site_symmetry_3
_geom_torsion_site_symmetry_4
_geom_torsion_publ_flag
N1 C1 C2 C3 -1.0(16) . . . . ?
C1 C2 C3 C4 2.6(18) . . . . ?
C2 C3 C4 C5 -2.8(18) . . . . ?
C3 C4 C5 N1 1.3(14) . . . . ?
C3 C4 C5 C6 179.1(10) . . . . ?
N1 C5 C6 N2 -19.3(9) . . . . ?
C4 C5 C6 N2 162.9(8) . . . . ?
C7 C8 C9 N3 -119.6(9) . . . . ?
N2 C8 C9 N3 5.5(11) . . . . ?
C7 C8 C9 C10 59.9(13) . . . . ?
N2 C8 C9 C10 -175.0(10) . . . . ?
N6 C11 C12 C13 -0.2(17) . . . . ?
C11 C12 C13 C14 -0.8(18) . . . . ?
C12 C13 C14 C15 1.8(18) . . . . ?
C13 C14 C15 N6 -1.8(15) . . . . ?
C13 C14 C15 C16 179.9(10) . . . . ?
N6 C15 C16 N5 -23.8(10) . . . . ?
C14 C15 C16 N5 154.6(8) . . . . ?
N5 C18 C19 N4 3.9(11) . . . . ?
C17 C18 C19 N4 -176.8(8) . . . . ?
N5 C18 C19 C20 -175.4(9) . . . . ?
C17 C18 C19 C20 3.8(13) . . . . ?
C2 C1 N1 C5 -0.5(13) . . . . ?
C2 C1 N1 Co -178.9(7) . . . . ?
C4 C5 N1 C1 0.4(12) . . . . ?
C6 C5 N1 C1 -177.5(7) . . . . ?
C4 C5 N1 Co 179.0(7) . . . . ?
C6 C5 N1 Co 1.1(9) . . . . ?
C5 C6 N2 C8 -95.3(7) . . . . ?
C5 C6 N2 Co 28.0(7) . . . . ?
C9 C8 N2 C6 111.8(7) . . . . ?
C7 C8 N2 C6 -121.8(8) . . . . ?
C9 C8 N2 Co -11.1(8) . . . . ?
C7 C8 N2 Co 115.3(7) . . . . ?
C10 C9 N3 O1 3.1(15) . . . . ?
C8 C9 N3 O1 -177.4(7) . . . . ?
C10 C9 N3 Co -176.2(10) . . . . ?
C8 C9 N3 Co 3.3(11) . . . . ?
C18 C19 N4 O2 175.9(7) . . . . ?
C20 C19 N4 O2 -4.7(13) . . . . ?
C18 C19 N4 Co -1.8(10) . . . . ?
C20 C19 N4 Co 177.6(7) . . . . ?
C19 C18 N5 C16 179.3(7) . . . . ?
C17 C18 N5 C16 0.1(12) . . . . ?
C19 C18 N5 Co -4.2(9) . . . . ?
C17 C18 N5 Co 176.6(7) . . . . ?
C15 C16 N5 C18 81.7(8) . . . . ?
C15 C16 N5 Co -94.3(8) . . . . ?
C14 C15 N6 C11 0.7(12) . . . . ?
C16 C15 N6 C11 179.0(8) . . . . ?
C12 C11 N6 C15 0.3(14) . . . . ?
C19 N4 Co N3 178.8(6) . . . . ?
O2 N4 Co N3 1.2(7) . . . . ?
C19 N4 Co N5 -0.3(6) . . . . ?
O2 N4 Co N5 -177.8(7) . . . . ?
C19 N4 Co N2 107(5) . . . . ?
O2 N4 Co N2 -71(5) . . . . ?
C19 N4 Co N1 89.7(7) . . . . ?
O2 N4 Co N1 -87.9(6) . . . . ?
C19 N4 Co C1AX -92.7(7) . . . . ?
O2 N4 Co C1AX 89.7(7) . . . . ?
C9 N3 Co N4 175.5(7) . . . . ?
O1 N3 Co N4 -3.7(7) . . . . ?
C9 N3 Co N5 -152(10) . . . . ?
O1 N3 Co N5 29(11) . . . . ?
C9 N3 Co N2 -8.1(7) . . . . ?
O1 N3 Co N2 172.8(7) . . . . ?
C9 N3 Co N1 -90.4(7) . . . . ?
O1 N3 Co N1 90.5(7) . . . . ?
C9 N3 Co C1AX 84.8(7) . . . . ?
O1 N3 Co C1AX -94.3(7) . . . . ?
C18 N5 Co N4 2.5(5) . . . . ?
C16 N5 Co N4 178.7(7) . . . . ?
C18 N5 Co N3 -30(10) . . . . ?
C16 N5 Co N3 146(10) . . . . ?
C18 N5 Co N2 -173.9(5) . . . . ?
C16 N5 Co N2 2.3(6) . . . . ?
C18 N5 Co N1 -91.7(5) . . . . ?
C16 N5 Co N1 84.4(6) . . . . ?
C18 N5 Co C1AX 93.0(6) . . . . ?
C16 N5 Co C1AX -90.8(6) . . . . ?
C6 N2 Co N4 -40(5) . . . . ?
C8 N2 Co N4 83(5) . . . . ?
C6 N2 Co N3 -112.0(5) . . . . ?
C8 N2 Co N3 10.2(5) . . . . ?
C6 N2 Co N5 67.0(5) . . . . ?
C8 N2 Co N5 -170.8(5) . . . . ?
C6 N2 Co N1 -22.3(5) . . . . ?
C8 N2 Co N1 99.9(5) . . . . ?
C6 N2 Co C1AX 160.1(5) . . . . ?
C8 N2 Co C1AX -77.8(6) . . . . ?
C1 N1 Co N4 9.5(7) . . . . ?
C5 N1 Co N4 -169.0(6) . . . . ?
C1 N1 Co N3 -87.6(7) . . . . ?
C5 N1 Co N3 93.9(6) . . . . ?
C1 N1 Co N5 90.9(7) . . . . ?
C5 N1 Co N5 -87.6(6) . . . . ?
C1 N1 Co N2 -169.4(7) . . . . ?
C5 N1 Co N2 12.1(5) . . . . ?
C1 N1 Co C1AX -145(3) . . . . ?
C5 N1 Co C1AX 36(3) . . . . ?
C2AX C1AX Co N4 87.8(14) . . . . ?
C3AX C1AX Co N4 -51.4(12) . . . . ?
C2AX C1AX Co N3 -175.1(14) . . . . ?
C3AX C1AX Co N3 45.8(12) . . . . ?
C2AX C1AX Co N5 6.4(14) . . . . ?
C3AX C1AX Co N5 -132.8(12) . . . . ?
C2AX C1AX Co N2 -93.5(14) . . . . ?
C3AX C1AX Co N2 127.4(12) . . . . ?
C2AX C1AX Co N1 -117(3) . . . . ?
C3AX C1AX Co N1 104(3) . . . . ?
